data_7025337
loop_
_publ_author_name
'Beckett, Michael A.'
'Horton, Peter N.'
'Hursthouse, Michael B.'
'Knox, David A.'
'Timmis, James L.'

_publ_section_title
;
 Structural (XRD) and thermal (DSC, TGA) and BET analysis of materials
 derived from non-metal cation pentaborate salts.
;
_journal_issue 16
_journal_name_full 'Dalton transactions (Cambridge, England : 2003)'
_journal_page_first 3944
_journal_page_last 3951
_journal_paper_doi 10.1039/b927072h
_journal_volume 39
_journal_year 2010
_chemical_formula_sum 'C7 H22 B5 N O11'
_chemical_formula_weight 350.31
_chemical_name_systematic
;
?
;
_space_group_IT_number 14
_symmetry_cell_setting monoclinic
_symmetry_space_group_name_Hall '-P 2ybc'
_symmetry_space_group_name_H-M 'P 1 21/c 1'
_atom_sites_solution_hydrogens geom
_atom_sites_solution_primary direct
_atom_sites_solution_secondary difmap
_audit_creation_method SHELXL-97
_cell_angle_alpha 90.00
_cell_angle_beta 99.906(2)
_cell_angle_gamma 90.00
_cell_formula_units_Z 8
_cell_length_a 11.7329(3)
_cell_length_b 15.3306(5)
_cell_length_c 18.0615(5)
_cell_measurement_reflns_used 7467
_cell_measurement_temperature 120(2)
_cell_measurement_theta_max 27.485
_cell_measurement_theta_min 2.910
_cell_volume 3200.33(16)
_computing_cell_refinement 'DENZO (Otwinowski & Minor, 1997) & COLLECT (Hooft, R.W.W., 1998)'
_computing_data_collection 'COLLECT (Hooft, R.W.W., 1998)'
_computing_data_reduction 'DENZO (Otwinowski & Minor, 1997) & COLLECT (Hooft, R.W.W., 1998)'
_computing_molecular_graphics 'ORTEP3 for Windows (Farrugia, 1997)'
_computing_publication_material 'WinGX (Farrugia, 1999)'
_computing_structure_refinement 'SHELXL-97 (Sheldrick, 1997b)'
_computing_structure_solution 'SHELXS-97 (Sheldrick, 1997a)'
_diffrn_ambient_temperature 120(2)
_diffrn_detector_area_resol_mean '4096x4096pixels / 62x62mm'
_diffrn_measured_fraction_theta_full 0.993
_diffrn_measured_fraction_theta_max 0.993
_diffrn_measurement_device_type 'Bruker-Nonius APEX II CCD camera on \k-goniostat'
_diffrn_measurement_method '\f & \w scans'
_diffrn_radiation_monochromator '10cm confocal mirrors'
_diffrn_radiation_source 'Bruker-Nonius FR591 rotating anode'
_diffrn_radiation_type MoK\a
_diffrn_radiation_wavelength 0.71073
_diffrn_reflns_av_R_equivalents 0.0498
_diffrn_reflns_av_sigmaI/netI 0.0469
_diffrn_reflns_limit_h_max 14
_diffrn_reflns_limit_h_min -15
_diffrn_reflns_limit_k_max 19
_diffrn_reflns_limit_k_min -19
_diffrn_reflns_limit_l_max 22
_diffrn_reflns_limit_l_min -23
_diffrn_reflns_number 31495
_diffrn_reflns_theta_full 27.48
_diffrn_reflns_theta_max 27.48
_diffrn_reflns_theta_min 2.95
_exptl_absorpt_coefficient_mu 0.126
_exptl_absorpt_correction_T_max 0.9925
_exptl_absorpt_correction_T_min 0.9752
_exptl_absorpt_correction_type multi-scan
_exptl_absorpt_process_details 'SADABS 2007/2 (Sheldrick, G.M., 2007)'
_exptl_crystal_colour Colourless
_exptl_crystal_density_diffrn 1.454
_exptl_crystal_density_method 'not measured'
_exptl_crystal_description Plate
_exptl_crystal_F_000 1472
_exptl_crystal_size_max 0.20
_exptl_crystal_size_mid 0.18
_exptl_crystal_size_min 0.06
_refine_diff_density_max 0.861
_refine_diff_density_min -0.512
_refine_diff_density_rms 0.067
_refine_ls_extinction_method none
_refine_ls_goodness_of_fit_ref 1.109
_refine_ls_hydrogen_treatment constr
_refine_ls_matrix_type full
_refine_ls_number_parameters 694
_refine_ls_number_reflns 7287
_refine_ls_number_restraints 1407
_refine_ls_restrained_S_all 1.049
_refine_ls_R_factor_all 0.1188
_refine_ls_R_factor_gt 0.0861
_refine_ls_shift/su_max 0.000
_refine_ls_shift/su_mean 0.000
_refine_ls_structure_factor_coef Fsqd
_refine_ls_weighting_details 'calc w=1/[\s^2^(Fo^2^)+(0.0571P)^2^+6.4888P] where P=(Fo^2^+2Fc^2^)/3'
_refine_ls_weighting_scheme calc
_refine_ls_wR_factor_gt 0.1885
_refine_ls_wR_factor_ref 0.2109
_reflns_number_gt 5224
_reflns_number_total 7287
_reflns_threshold_expression >2sigma(I)
_cod_data_source_file b927072h.txt
_cod_data_source_block 1h
_cod_original_sg_symbol_H-M P2(1)/c
_cod_database_code 7025337

loop_
_symmetry_equiv_pos_as_xyz
'x, y, z'
'-x, y+1/2, -z+1/2'
'-x, -y, -z'
'x, -y-1/2, z-1/2'

loop_
_atom_site_label
_atom_site_type_symbol
_atom_site_fract_x
_atom_site_fract_y
_atom_site_fract_z
_atom_site_U_iso_or_equiv
_atom_site_adp_type
_atom_site_occupancy
_atom_site_symmetry_multiplicity
_atom_site_calc_flag
_atom_site_refinement_flags
_atom_site_disorder_assembly
_atom_site_disorder_group
B1 B 0.5681(3) 0.3789(2) 0.14447(19) 0.0256(6) Uani 1 1 d U . .
B2 B 0.6648(3) 0.2353(2) 0.13674(17) 0.0236(6) Uani 1 1 d U . .
B3 B 0.4637(3) 0.2383(2) 0.14291(18) 0.0244(6) Uani 1 1 d U . .
B4 B 0.5610(3) 0.5348(2) 0.1081(2) 0.0342(8) Uani 1 1 d U . .
B5 B 0.6051(3) 0.4979(2) 0.2379(2) 0.0327(7) Uani 1 1 d U . .
O1 O 0.66601(15) 0.32320(12) 0.13012(11) 0.0256(4) Uani 1 1 d U . .
O2 O 0.56446(16) 0.19166(12) 0.14487(12) 0.0290(4) Uani 1 1 d U . .
O3 O 0.46154(16) 0.32585(12) 0.13665(11) 0.0275(4) Uani 1 1 d U . .
O4 O 0.55041(16) 0.44888(12) 0.08874(11) 0.0280(4) Uani 1 1 d U . .
O5 O 0.5887(2) 0.56045(14) 0.18213(13) 0.0409(6) Uani 1 1 d U . .
O6 O 0.59515(18) 0.41225(13) 0.22071(12) 0.0330(5) Uani 1 1 d U . .
O7 O 0.76010(17) 0.18499(13) 0.13651(12) 0.0316(5) Uani 1 1 d U . .
H7 H 0.8182 0.2171 0.1370 0.047 Uiso 1 1 calc R . .
O8 O 0.36628(17) 0.19087(13) 0.14663(13) 0.0335(5) Uani 1 1 d U . .
H8 H 0.3086 0.2242 0.1407 0.050 Uiso 1 1 calc R . .
O9 O 0.5423(3) 0.59925(14) 0.05604(15) 0.0515(7) Uani 1 1 d U . .
H9 H 0.5228 0.5773 0.0131 0.077 Uiso 1 1 calc R . .
O10 O 0.6293(2) 0.52118(15) 0.31139(13) 0.0406(6) Uani 1 1 d U . .
H10 H 0.6301 0.5758 0.3149 0.061 Uiso 1 1 calc R . .
B11 B 0.0700(3) 0.2244(2) 0.1544(2) 0.0310(7) Uani 1 1 d U . .
B12 B -0.0370(3) 0.3654(2) 0.13884(18) 0.0273(7) Uani 1 1 d U . .
B13 B 0.1649(3) 0.3667(2) 0.13368(19) 0.0279(7) Uani 1 1 d U . .
B14 B 0.0637(3) 0.0676(2) 0.1252(2) 0.0338(8) Uani 1 1 d U . .
B15 B 0.1025(3) 0.1105(2) 0.2534(2) 0.0322(7) Uani 1 1 d U . .
O11 O -0.03752(16) 0.27762(13) 0.14321(12) 0.0320(5) Uani 1 1 d U . .
O12 O 0.06293(17) 0.41118(13) 0.13471(13) 0.0347(5) Uani 1 1 d U . .
O13 O 0.16834(17) 0.27864(13) 0.13956(13) 0.0363(5) Uani 1 1 d U . .
O14 O 0.05480(18) 0.15139(14) 0.10249(12) 0.0334(5) Uani 1 1 d U . .
O15 O 0.08675(19) 0.04548(14) 0.20043(12) 0.0363(5) Uani 1 1 d U . .
O16 O 0.09402(18) 0.19592(13) 0.23293(12) 0.0344(5) Uani 1 1 d U . .
O17 O -0.13474(17) 0.41424(13) 0.13600(13) 0.0325(5) Uani 1 1 d U . .
H17 H -0.1917 0.3812 0.1365 0.049 Uiso 1 1 calc R . .
O18 O 0.25865(18) 0.41555(14) 0.12675(14) 0.0389(5) Uani 1 1 d U . .
H18 H 0.3166 0.3830 0.1285 0.058 Uiso 1 1 calc R . .
O19 O 0.0484(2) 0.00115(17) 0.07450(16) 0.0494(6) Uani 1 1 d U . .
H19A H -0.0127 0.0094 0.0436 0.074 Uiso 0.43(6) 1 calc PR A 1
H19B H 0.0523 -0.0467 0.0974 0.074 Uiso 0.57(6) 1 d PR A 2
O20 O 0.1243(2) 0.09129(15) 0.32797(13) 0.0426(6) Uani 1 1 d U . .
H20 H 0.1256 0.0369 0.3337 0.064 Uiso 1 1 calc R . .
C21 C 0.6178(5) 0.9699(4) 0.1476(4) 0.0480(16) Uani 0.580(6) 1 d PDU B 1
H21A H 0.6137 0.9443 0.1974 0.058 Uiso 0.580(6) 1 calc PR B 1
H21B H 0.6391 1.0321 0.1551 0.058 Uiso 0.580(6) 1 calc PR B 1
C22 C 0.7109(6) 0.9226(6) 0.1131(4) 0.041(2) Uani 0.580(6) 1 d PDU B 1
C23 C 0.7196(7) 0.9680(6) 0.0384(4) 0.057(2) Uani 0.580(6) 1 d PDU B 1
H23A H 0.7752 0.9368 0.0134 0.085 Uiso 0.580(6) 1 calc PR B 1
H23B H 0.7458 1.0283 0.0484 0.085 Uiso 0.580(6) 1 calc PR B 1
H23C H 0.6436 0.9680 0.0060 0.085 Uiso 0.580(6) 1 calc PR B 1
C24 C 0.8253(5) 0.9276(5) 0.1685(4) 0.0531(19) Uani 0.580(6) 1 d PDU B 1
H24A H 0.8170 0.8977 0.2152 0.080 Uiso 0.580(6) 1 calc PR B 1
H24B H 0.8454 0.9889 0.1794 0.080 Uiso 0.580(6) 1 calc PR B 1
H24C H 0.8865 0.8996 0.1464 0.080 Uiso 0.580(6) 1 calc PR B 1
C25 C 0.5671(11) 0.8184(9) 0.0390(8) 0.109(6) Uani 0.580(6) 1 d PDU B 1
H25A H 0.5855 0.8329 -0.0105 0.164 Uiso 0.580(6) 1 calc PR B 1
H25B H 0.5083 0.8589 0.0511 0.164 Uiso 0.580(6) 1 calc PR B 1
H25C H 0.5373 0.7586 0.0382 0.164 Uiso 0.580(6) 1 calc PR B 1
C26 C 0.7663(12) 0.7734(7) 0.0681(7) 0.115(5) Uani 0.580(6) 1 d PDU B 1
H26A H 0.7378 0.7140 0.0568 0.172 Uiso 0.580(6) 1 calc PR B 1
H26B H 0.8370 0.7715 0.1059 0.172 Uiso 0.580(6) 1 calc PR B 1
H26C H 0.7831 0.8008 0.0221 0.172 Uiso 0.580(6) 1 calc PR B 1
C27 C 0.6519(10) 0.7805(5) 0.1677(6) 0.054(3) Uani 0.580(6) 1 d PDU B 1
H27A H 0.5867 0.8089 0.1854 0.081 Uiso 0.580(6) 1 calc PR B 1
H27B H 0.7207 0.7838 0.2069 0.081 Uiso 0.580(6) 1 calc PR B 1
H27C H 0.6328 0.7192 0.1562 0.081 Uiso 0.580(6) 1 calc PR B 1
N21 N 0.6754(7) 0.8258(5) 0.0979(4) 0.048(2) Uani 0.580(6) 1 d PDU B 1
O21 O 0.5075(4) 0.9634(4) 0.1007(3) 0.0689(17) Uani 0.580(6) 1 d PDU B 1
H21 H 0.4555 0.9741 0.1261 0.103 Uiso 0.580(6) 1 calc PR B 1
C121 C 0.7742(9) 0.7794(7) 0.0949(6) 0.051(3) Uani 0.420(6) 1 d PDU B 2
H12A H 0.7535 0.7170 0.0967 0.061 Uiso 0.420(6) 1 calc PR B 2
H12B H 0.7967 0.7913 0.0455 0.061 Uiso 0.420(6) 1 calc PR B 2
C122 C 0.6697(10) 0.8361(7) 0.1044(6) 0.045(3) Uani 0.420(6) 1 d PDU B 2
C123 C 0.5796(11) 0.8170(6) 0.0338(7) 0.041(3) Uani 0.420(6) 1 d PDU B 2
H12C H 0.5022 0.8315 0.0436 0.062 Uiso 0.420(6) 1 calc PR B 2
H12D H 0.5825 0.7550 0.0210 0.062 Uiso 0.420(6) 1 calc PR B 2
H12E H 0.5966 0.8523 -0.0082 0.062 Uiso 0.420(6) 1 calc PR B 2
C124 C 0.6290(14) 0.8110(8) 0.1776(7) 0.053(3) Uani 0.420(6) 1 d PDU B 2
H12F H 0.6953 0.8104 0.2188 0.079 Uiso 0.420(6) 1 calc PR B 2
H12G H 0.5936 0.7529 0.1723 0.079 Uiso 0.420(6) 1 calc PR B 2
H12H H 0.5719 0.8536 0.1887 0.079 Uiso 0.420(6) 1 calc PR B 2
C125 C 0.5914(8) 0.9922(6) 0.0849(7) 0.066(3) Uani 0.420(6) 1 d PDU B 2
H12I H 0.5545 0.9970 0.1295 0.100 Uiso 0.420(6) 1 calc PR B 2
H12J H 0.5369 0.9663 0.0436 0.100 Uiso 0.420(6) 1 calc PR B 2
H12K H 0.6140 1.0503 0.0702 0.100 Uiso 0.420(6) 1 calc PR B 2
C126 C 0.7681(9) 0.9558(9) 0.0424(6) 0.055(3) Uani 0.420(6) 1 d PDU B 2
H12L H 0.7895 1.0177 0.0452 0.082 Uiso 0.420(6) 1 calc PR B 2
H12M H 0.7223 0.9432 -0.0071 0.082 Uiso 0.420(6) 1 calc PR B 2
H12N H 0.8384 0.9200 0.0500 0.082 Uiso 0.420(6) 1 calc PR B 2
C127 C 0.7639(13) 0.9664(7) 0.1765(6) 0.088(4) Uani 0.420(6) 1 d PDU B 2
H12O H 0.7855 1.0276 0.1719 0.132 Uiso 0.420(6) 1 calc PR B 2
H12P H 0.8339 0.9310 0.1903 0.132 Uiso 0.420(6) 1 calc PR B 2
H12Q H 0.7156 0.9609 0.2155 0.132 Uiso 0.420(6) 1 calc PR B 2
N121 N 0.6974(8) 0.9351(6) 0.1028(5) 0.041(2) Uani 0.420(6) 1 d PDU B 2
O121 O 0.8681(6) 0.7984(5) 0.1531(5) 0.082(3) Uani 0.420(6) 1 d PDU B 2
H121 H 0.8794 0.7559 0.1828 0.124 Uiso 0.420(6) 1 calc PR B 2
C31 C 0.2911(7) 0.8168(6) 0.1090(5) 0.066(2) Uani 0.442(3) 1 d PDU C 1
H31A H 0.3210 0.8053 0.0619 0.079 Uiso 0.442(3) 1 calc PR C 1
H31B H 0.2744 0.8799 0.1113 0.079 Uiso 0.442(3) 1 calc PR C 1
C32 C 0.1795(7) 0.7638(5) 0.1097(4) 0.046(2) Uani 0.442(3) 1 d PDU C 1
C33 C 0.0983(10) 0.7926(7) 0.0370(4) 0.084(3) Uani 0.442(3) 1 d PDU C 1
H33A H 0.1424 0.7965 -0.0043 0.125 Uiso 0.442(3) 1 calc PR C 1
H33B H 0.0650 0.8498 0.0449 0.125 Uiso 0.442(3) 1 calc PR C 1
H33C H 0.0360 0.7498 0.0243 0.125 Uiso 0.442(3) 1 calc PR C 1
C34 C 0.1324(12) 0.7897(8) 0.1809(6) 0.045(3) Uani 0.442(3) 1 d PDU C 1
H34A H 0.0572 0.7617 0.1805 0.068 Uiso 0.442(3) 1 calc PR C 1
H34B H 0.1232 0.8532 0.1822 0.068 Uiso 0.442(3) 1 calc PR C 1
H34C H 0.1867 0.7708 0.2254 0.068 Uiso 0.442(3) 1 calc PR C 1
C35 C 0.0922(8) 0.6140(6) 0.0737(6) 0.064(3) Uani 0.442(3) 1 d PDU C 1
H35A H 0.1021 0.5521 0.0871 0.096 Uiso 0.442(3) 1 calc PR C 1
H35B H 0.0802 0.6201 0.0189 0.096 Uiso 0.442(3) 1 calc PR C 1
H35C H 0.0250 0.6372 0.0926 0.096 Uiso 0.442(3) 1 calc PR C 1
C36 C 0.2384(12) 0.6255(7) 0.1855(5) 0.072(3) Uani 0.442(3) 1 d PDU C 1
H36A H 0.2720 0.5677 0.1807 0.109 Uiso 0.442(3) 1 calc PR C 1
H36B H 0.1718 0.6202 0.2113 0.109 Uiso 0.442(3) 1 calc PR C 1
H36C H 0.2965 0.6637 0.2145 0.109 Uiso 0.442(3) 1 calc PR C 1
C37 C 0.2909(9) 0.6386(7) 0.0630(6) 0.067(3) Uani 0.442(3) 1 d PDU C 1
H37A H 0.3601 0.6744 0.0785 0.100 Uiso 0.442(3) 1 calc PR C 1
H37B H 0.2615 0.6480 0.0094 0.100 Uiso 0.442(3) 1 calc PR C 1
H37C H 0.3107 0.5769 0.0717 0.100 Uiso 0.442(3) 1 calc PR C 1
N31 N 0.1993(7) 0.6639(5) 0.1082(4) 0.041(2) Uani 0.442(3) 1 d PDU C 1
O31 O 0.3749(6) 0.7925(6) 0.1715(4) 0.079(2) Uani 0.442(3) 1 d PDU C 1
H31 H 0.3761 0.8297 0.2058 0.119 Uiso 0.442(3) 1 calc PR C 1
C131 C 0.1597(11) 0.8040(10) 0.1686(6) 0.046(3) Uani 0.366(5) 1 d PDU D 2
H13A H 0.1308 0.7661 0.2057 0.055 Uiso 0.366(5) 1 calc PR D 2
H13B H 0.2118 0.8483 0.1964 0.055 Uiso 0.366(5) 1 calc PR D 2
C132 C 0.2264(7) 0.7492(5) 0.1196(5) 0.040(2) Uani 0.366(5) 1 d PDU D 2
C133 C 0.3470(7) 0.7321(7) 0.1649(6) 0.050(3) Uani 0.366(5) 1 d PDU D 2
H13C H 0.3617 0.7725 0.2076 0.075 Uiso 0.366(5) 1 calc PR D 2
H13D H 0.4052 0.7409 0.1327 0.075 Uiso 0.366(5) 1 calc PR D 2
H13E H 0.3513 0.6719 0.1836 0.075 Uiso 0.366(5) 1 calc PR D 2
C134 C 0.2299(16) 0.8011(8) 0.0469(6) 0.071(4) Uani 0.366(5) 1 d PDU D 2
H13F H 0.2667 0.7656 0.0125 0.106 Uiso 0.366(5) 1 calc PR D 2
H13G H 0.2745 0.8548 0.0591 0.106 Uiso 0.366(5) 1 calc PR D 2
H13H H 0.1509 0.8158 0.0229 0.106 Uiso 0.366(5) 1 calc PR D 2
C135 C 0.0423(7) 0.6681(7) 0.0620(6) 0.048(2) Uani 0.366(5) 1 d PDU D 2
H13I H 0.0369 0.7076 0.0189 0.072 Uiso 0.366(5) 1 calc PR D 2
H13J H -0.0032 0.6916 0.0981 0.072 Uiso 0.366(5) 1 calc PR D 2
H13K H 0.0122 0.6106 0.0448 0.072 Uiso 0.366(5) 1 calc PR D 2
C136 C 0.1685(12) 0.6031(8) 0.1676(7) 0.043(3) Uani 0.366(5) 1 d PDU D 2
H13L H 0.0913 0.5783 0.1669 0.064 Uiso 0.366(5) 1 calc PR D 2
H13M H 0.1903 0.6384 0.2131 0.064 Uiso 0.366(5) 1 calc PR D 2
H13N H 0.2247 0.5558 0.1674 0.064 Uiso 0.366(5) 1 calc PR D 2
C137 C 0.2273(12) 0.6101(9) 0.0448(7) 0.052(3) Uani 0.366(5) 1 d PDU D 2
H13O H 0.2117 0.6385 -0.0045 0.078 Uiso 0.366(5) 1 calc PR D 2
H13P H 0.1982 0.5500 0.0402 0.078 Uiso 0.366(5) 1 calc PR D 2
H13Q H 0.3108 0.6095 0.0634 0.078 Uiso 0.366(5) 1 calc PR D 2
N131 N 0.1673(7) 0.6596(5) 0.0993(5) 0.045(2) Uani 0.366(5) 1 d PDU D 2
O131 O 0.0646(6) 0.8462(5) 0.1222(4) 0.056(2) Uani 0.366(5) 1 d PDU D 2
H131 H 0.0028 0.8331 0.1371 0.084 Uiso 0.366(5) 1 calc PR D 2
C231 C 0.223(2) 0.6232(13) 0.0523(11) 0.053(5) Uani 0.193(4) 1 d PDU E 3
H23D H 0.2712 0.5700 0.0628 0.064 Uiso 0.193(4) 1 calc PR E 3
H23E H 0.1427 0.6054 0.0330 0.064 Uiso 0.193(4) 1 calc PR E 3
C232 C 0.2286(13) 0.6772(10) 0.1247(9) 0.052(4) Uani 0.193(4) 1 d PDU E 3
C233 C 0.3580(13) 0.6924(14) 0.1534(13) 0.066(6) Uani 0.193(4) 1 d PDU E 3
H23F H 0.3897 0.7299 0.1179 0.100 Uiso 0.193(4) 1 calc PR E 3
H23G H 0.3986 0.6363 0.1579 0.100 Uiso 0.193(4) 1 calc PR E 3
H23H H 0.3681 0.7208 0.2027 0.100 Uiso 0.193(4) 1 calc PR E 3
C234 C 0.170(2) 0.6254(14) 0.1804(12) 0.051(6) Uani 0.193(4) 1 d PDU E 3
H23I H 0.2133 0.6327 0.2313 0.076 Uiso 0.193(4) 1 calc PR E 3
H23J H 0.1673 0.5634 0.1668 0.076 Uiso 0.193(4) 1 calc PR E 3
H23K H 0.0905 0.6470 0.1785 0.076 Uiso 0.193(4) 1 calc PR E 3
C235 C 0.2312(19) 0.8280(13) 0.0636(12) 0.056(6) Uani 0.193(4) 1 d PDU E 3
H23L H 0.2959 0.8549 0.0975 0.084 Uiso 0.193(4) 1 calc PR E 3
H23M H 0.1782 0.8736 0.0404 0.084 Uiso 0.193(4) 1 calc PR E 3
H23N H 0.2609 0.7954 0.0243 0.084 Uiso 0.193(4) 1 calc PR E 3
C236 C 0.0473(12) 0.7562(11) 0.0618(10) 0.048(4) Uani 0.193(4) 1 d PDU E 3
H23O H 0.0020 0.7164 0.0877 0.072 Uiso 0.193(4) 1 calc PR E 3
H23P H 0.0533 0.7323 0.0123 0.072 Uiso 0.193(4) 1 calc PR E 3
H23Q H 0.0090 0.8132 0.0557 0.072 Uiso 0.193(4) 1 calc PR E 3
C237 C 0.155(3) 0.8140(18) 0.1790(11) 0.052(7) Uani 0.193(4) 1 d PDU E 3
H23R H 0.0728 0.8231 0.1806 0.077 Uiso 0.193(4) 1 calc PR E 3
H23S H 0.1943 0.8705 0.1804 0.077 Uiso 0.193(4) 1 calc PR E 3
H23T H 0.1899 0.7790 0.2225 0.077 Uiso 0.193(4) 1 calc PR E 3
N231 N 0.1673(12) 0.7665(10) 0.1077(8) 0.047(3) Uani 0.193(4) 1 d PDU E 3
O231 O 0.266(4) 0.676(2) -0.0018(13) 0.164(8) Uani 0.193(4) 1 d PDU E 3
H231 H 0.2626 0.6476 -0.0421 0.246 Uiso 0.193(4) 1 calc PR E 3

loop_
_atom_site_aniso_label
_atom_site_aniso_U_11
_atom_site_aniso_U_22
_atom_site_aniso_U_33
_atom_site_aniso_U_23
_atom_site_aniso_U_13
_atom_site_aniso_U_12
B1 0.0216(14) 0.0190(14) 0.0360(17) 0.0005(12) 0.0043(12) 0.0005(11)
B2 0.0253(15) 0.0229(15) 0.0228(14) -0.0020(11) 0.0048(12) 0.0019(12)
B3 0.0242(15) 0.0205(14) 0.0288(15) 0.0034(12) 0.0055(12) 0.0019(12)
B4 0.0323(17) 0.0208(16) 0.048(2) 0.0020(14) 0.0023(15) 0.0009(13)
B5 0.0235(15) 0.0305(17) 0.0437(19) -0.0050(15) 0.0047(14) 0.0036(13)
O1 0.0208(9) 0.0202(9) 0.0364(11) 0.0016(8) 0.0063(8) 0.0013(7)
O2 0.0244(10) 0.0185(9) 0.0438(12) 0.0022(8) 0.0052(8) 0.0016(8)
O3 0.0214(9) 0.0204(10) 0.0416(11) 0.0045(8) 0.0077(8) 0.0006(7)
O4 0.0253(10) 0.0194(9) 0.0388(11) 0.0024(8) 0.0039(8) -0.0008(8)
O5 0.0498(14) 0.0217(11) 0.0480(13) -0.0026(10) -0.0008(11) 0.0021(10)
O6 0.0360(11) 0.0241(10) 0.0383(12) -0.0023(9) 0.0047(9) 0.0015(9)
O7 0.0250(10) 0.0239(10) 0.0460(12) -0.0011(9) 0.0064(9) 0.0024(8)
O8 0.0247(10) 0.0227(10) 0.0536(13) 0.0093(9) 0.0077(10) -0.0001(8)
O9 0.0750(18) 0.0192(11) 0.0533(15) 0.0036(10) -0.0087(14) -0.0021(11)
O10 0.0446(13) 0.0310(12) 0.0453(13) -0.0091(10) 0.0051(10) 0.0064(10)
B11 0.0256(15) 0.0227(16) 0.0452(19) 0.0037(14) 0.0073(14) -0.0007(12)
B12 0.0231(15) 0.0303(17) 0.0281(16) -0.0036(13) 0.0034(12) 0.0002(12)
B13 0.0233(15) 0.0260(16) 0.0340(17) 0.0037(13) 0.0040(13) -0.0006(12)
B14 0.0274(16) 0.0319(18) 0.044(2) -0.0001(15) 0.0121(15) 0.0005(14)
B15 0.0241(15) 0.0297(17) 0.0422(19) 0.0042(14) 0.0043(14) -0.0072(13)
O11 0.0229(10) 0.0269(11) 0.0476(13) 0.0016(9) 0.0101(9) 0.0010(8)
O12 0.0240(10) 0.0239(10) 0.0566(14) -0.0001(10) 0.0080(9) 0.0020(8)
O13 0.0250(10) 0.0256(11) 0.0600(14) 0.0088(10) 0.0125(10) 0.0026(8)
O14 0.0321(11) 0.0291(11) 0.0393(12) 0.0021(9) 0.0069(9) 0.0048(9)
O15 0.0404(12) 0.0259(11) 0.0431(12) 0.0052(9) 0.0090(10) -0.0009(9)
O16 0.0360(11) 0.0261(11) 0.0399(12) 0.0014(9) 0.0031(9) -0.0061(9)
O17 0.0235(10) 0.0270(11) 0.0469(13) -0.0037(9) 0.0059(9) -0.0010(8)
O18 0.0261(11) 0.0250(11) 0.0676(16) 0.0045(10) 0.0134(11) 0.0019(8)
O19 0.0558(16) 0.0394(14) 0.0541(15) -0.0111(12) 0.0121(13) 0.0049(12)
O20 0.0486(14) 0.0333(12) 0.0428(13) 0.0054(10) -0.0007(11) -0.0097(11)
C21 0.057(4) 0.034(3) 0.053(4) -0.010(3) 0.010(3) 0.004(3)
C22 0.048(4) 0.039(4) 0.039(4) 0.003(3) 0.013(3) -0.009(3)
C23 0.049(5) 0.072(6) 0.050(4) 0.019(4) 0.011(4) -0.014(5)
C24 0.042(4) 0.066(5) 0.049(4) -0.002(4) 0.002(3) -0.012(3)
C25 0.113(9) 0.134(11) 0.068(9) 0.021(8) -0.023(8) -0.066(8)
C26 0.182(11) 0.079(8) 0.091(10) 0.001(7) 0.047(8) 0.056(8)
C27 0.072(6) 0.026(4) 0.061(5) 0.011(4) 0.000(4) -0.005(4)
N21 0.065(4) 0.027(3) 0.049(4) 0.001(3) 0.000(3) 0.000(3)
O21 0.059(3) 0.081(4) 0.069(3) -0.017(3) 0.019(3) 0.011(3)
C121 0.074(6) 0.039(5) 0.038(6) 0.012(4) 0.002(4) 0.000(5)
C122 0.063(6) 0.034(5) 0.036(5) 0.001(4) -0.002(5) -0.009(5)
C123 0.065(7) 0.013(4) 0.037(6) -0.002(4) -0.015(5) -0.007(4)
C124 0.073(8) 0.042(7) 0.046(5) 0.012(6) 0.017(5) -0.017(6)
C125 0.084(7) 0.047(5) 0.078(7) -0.004(5) 0.039(6) 0.006(5)
C126 0.036(6) 0.063(7) 0.062(6) 0.031(5) 0.000(5) -0.018(5)
C127 0.139(12) 0.048(7) 0.061(6) -0.001(5) -0.031(7) -0.028(7)
N121 0.054(5) 0.027(4) 0.039(4) 0.005(4) -0.001(4) -0.014(4)
O121 0.058(4) 0.084(6) 0.099(6) 0.052(5) -0.004(4) 0.007(4)
C31 0.073(6) 0.064(5) 0.061(5) -0.013(5) 0.013(5) -0.009(5)
C32 0.065(5) 0.034(4) 0.041(4) -0.003(4) 0.016(4) 0.001(4)
C33 0.150(9) 0.073(7) 0.020(4) 0.016(4) -0.003(5) -0.038(7)
C34 0.064(7) 0.034(6) 0.042(5) 0.007(4) 0.024(5) 0.025(5)
C35 0.070(6) 0.051(6) 0.071(6) 0.001(5) 0.010(5) -0.029(5)
C36 0.129(10) 0.041(5) 0.039(5) -0.001(4) -0.010(6) 0.009(7)
C37 0.077(7) 0.061(7) 0.066(6) -0.008(5) 0.025(6) 0.013(6)
N31 0.055(5) 0.034(4) 0.035(4) -0.003(3) 0.017(4) -0.001(3)
O31 0.072(5) 0.078(6) 0.080(5) -0.020(4) -0.008(4) 0.018(4)
C131 0.069(7) 0.032(6) 0.035(6) 0.008(5) 0.004(5) 0.001(6)
C132 0.055(5) 0.030(4) 0.035(4) 0.005(3) 0.008(4) -0.005(4)
C133 0.046(5) 0.032(6) 0.072(7) -0.037(5) 0.011(5) -0.022(4)
C134 0.129(10) 0.043(6) 0.041(7) 0.008(5) 0.017(7) -0.021(7)
C135 0.041(5) 0.048(6) 0.051(6) -0.003(5) -0.002(4) -0.005(4)
C136 0.057(7) 0.024(6) 0.051(7) 0.006(5) 0.017(5) -0.013(5)
C137 0.060(7) 0.063(8) 0.034(6) -0.015(5) 0.012(5) -0.005(6)
N131 0.053(5) 0.031(4) 0.047(5) -0.005(4) 0.000(4) -0.011(4)
O131 0.057(4) 0.041(4) 0.073(5) 0.002(3) 0.015(4) 0.012(3)
C231 0.059(9) 0.045(8) 0.053(8) -0.025(7) 0.001(8) -0.001(8)
C232 0.062(7) 0.036(6) 0.053(7) -0.004(6) -0.005(6) 0.007(6)
C233 0.063(10) 0.056(14) 0.068(12) -0.036(11) -0.022(9) -0.005(9)
C234 0.071(12) 0.024(11) 0.046(10) -0.002(9) -0.021(9) -0.012(10)
C235 0.068(10) 0.076(12) 0.020(8) 0.004(9) -0.003(8) -0.033(10)
C236 0.054(9) 0.039(9) 0.050(9) 0.013(8) 0.005(8) -0.010(7)
C237 0.060(13) 0.050(13) 0.046(11) 0.000(10) 0.010(10) 0.018(11)
N231 0.062(6) 0.036(6) 0.043(6) 0.000(5) 0.010(6) -0.002(6)
O231 0.196(19) 0.167(18) 0.133(14) 0.009(14) 0.039(16) -0.014(17)

loop_
_atom_type_symbol
_atom_type_description
_atom_type_scat_dispersion_real
_atom_type_scat_dispersion_imag
_atom_type_scat_source
C C 0.0033 0.0016 'International Tables Vol C Tables 4.2.6.8 and 6.1.1.4'
H H 0.0000 0.0000 'International Tables Vol C Tables 4.2.6.8 and 6.1.1.4'
B B 0.0013 0.0007 'International Tables Vol C Tables 4.2.6.8 and 6.1.1.4'
N N 0.0061 0.0033 'International Tables Vol C Tables 4.2.6.8 and 6.1.1.4'
O O 0.0106 0.0060 'International Tables Vol C Tables 4.2.6.8 and 6.1.1.4'

loop_
_geom_angle_atom_site_label_1
_geom_angle_atom_site_label_2
_geom_angle_atom_site_label_3
_geom_angle
O6 B1 O4 112.1(2)
O6 B1 O3 109.1(2)
O4 B1 O3 108.7(2)
O6 B1 O1 108.5(2)
O4 B1 O1 108.9(2)
O3 B1 O1 109.5(2)
O1 B2 O7 122.9(3)
O1 B2 O2 120.9(2)
O7 B2 O2 116.2(3)
O3 B3 O8 122.0(3)
O3 B3 O2 121.6(3)
O8 B3 O2 116.4(2)
O9 B4 O4 122.0(3)
O9 B4 O5 116.6(3)
O4 B4 O5 121.4(3)
O6 B5 O10 118.4(3)
O6 B5 O5 120.9(3)
O10 B5 O5 120.7(3)
B2 O1 B1 122.4(2)
B3 O2 B2 119.2(2)
B3 O3 B1 122.4(2)
B4 O4 B1 122.5(3)
B4 O5 B5 119.3(3)
B5 O6 B1 123.8(3)
B2 O7 H7 109.5
B3 O8 H8 109.5
B4 O9 H9 109.5
B5 O10 H10 109.5
O14 B11 O16 112.2(2)
O14 B11 O13 109.2(3)
O16 B11 O13 108.5(2)
O14 B11 O11 109.1(2)
O16 B11 O11 108.2(3)
O13 B11 O11 109.7(2)
O11 B12 O17 122.6(3)
O11 B12 O12 121.6(3)
O17 B12 O12 115.8(3)
O13 B13 O18 123.0(3)
O13 B13 O12 120.4(3)
O18 B13 O12 116.6(3)
O14 B14 O19 121.0(3)
O14 B14 O15 121.8(3)
O19 B14 O15 117.3(3)
O16 B15 O20 118.1(3)
O16 B15 O15 121.0(3)
O20 B15 O15 120.9(3)
B12 O11 B11 122.9(2)
B12 O12 B13 119.7(2)
B13 O13 B11 124.0(2)
B14 O14 B11 123.0(3)
B15 O15 B14 119.2(3)
B15 O16 B11 123.0(3)
B12 O17 H17 109.5
B13 O18 H18 109.5
B14 O19 H19A 109.5
B14 O19 H19B 109.5
B15 O20 H20 109.5
O21 C21 C22 111.4(5)
O21 C21 H21A 109.4
C22 C21 H21A 109.4
O21 C21 H21B 109.4
C22 C21 H21B 109.4
H21A C21 H21B 108.0
C24 C22 C21 108.5(5)
C24 C22 C23 111.5(7)
C21 C22 C23 107.6(6)
C24 C22 N21 110.0(5)
C21 C22 N21 109.7(5)
C23 C22 N21 109.6(5)
C22 C23 H23A 109.5
C22 C23 H23B 109.5
H23A C23 H23B 109.5
C22 C23 H23C 109.5
H23A C23 H23C 109.5
H23B C23 H23C 109.5
C22 C24 H24A 109.5
C22 C24 H24B 109.5
H24A C24 H24B 109.5
C22 C24 H24C 109.5
H24A C24 H24C 109.5
H24B C24 H24C 109.5
N21 C25 H25A 109.5
N21 C25 H25B 109.5
H25A C25 H25B 109.5
N21 C25 H25C 109.5
H25A C25 H25C 109.5
H25B C25 H25C 109.5
N21 C26 H26A 109.5
N21 C26 H26B 109.5
H26A C26 H26B 109.5
N21 C26 H26C 109.5
H26A C26 H26C 109.5
H26B C26 H26C 109.5
N21 C27 H27A 109.5
N21 C27 H27B 109.5
H27A C27 H27B 109.5
N21 C27 H27C 109.5
H27A C27 H27C 109.5
H27B C27 H27C 109.5
C27 N21 C26 107.3(7)
C27 N21 C25 107.5(8)
C26 N21 C25 105.6(8)
C27 N21 C22 112.1(5)
C26 N21 C22 112.8(5)
C25 N21 C22 111.3(5)
O121 C121 C122 109.6(7)
O121 C121 H12A 109.7
C122 C121 H12A 109.7
O121 C121 H12B 109.7
C122 C121 H12B 109.7
H12A C121 H12B 108.2
C124 C122 C123 113.3(9)
C124 C122 C121 109.1(8)
C123 C122 C121 104.4(7)
C124 C122 N121 111.1(7)
C123 C122 N121 106.7(6)
C121 C122 N121 112.1(7)
C122 C123 H12C 109.5
C122 C123 H12D 109.5
H12C C123 H12D 109.5
C122 C123 H12E 109.5
H12C C123 H12E 109.5
H12D C123 H12E 109.5
C122 C124 H12F 109.5
C122 C124 H12G 109.5
H12F C124 H12G 109.5
C122 C124 H12H 109.5
H12F C124 H12H 109.5
H12G C124 H12H 109.5
N121 C125 H12I 109.5
N121 C125 H12J 109.5
H12I C125 H12J 109.5
N121 C125 H12K 109.5
H12I C125 H12K 109.5
H12J C125 H12K 109.5
N121 C126 H12L 109.5
N121 C126 H12M 109.5
H12L C126 H12M 109.5
N121 C126 H12N 109.5
H12L C126 H12N 109.5
H12M C126 H12N 109.5
N121 C127 H12O 109.5
N121 C127 H12P 109.5
H12O C127 H12P 109.5
N121 C127 H12Q 109.5
H12O C127 H12Q 109.5
H12P C127 H12Q 109.5
C127 N121 C125 106.7(8)
C127 N121 C126 107.9(8)
C125 N121 C126 105.0(7)
C127 N121 C122 111.9(7)
C125 N121 C122 113.7(7)
C126 N121 C122 111.2(7)
C121 O121 H121 109.5
O31 C31 C32 109.3(7)
O31 C31 H31A 109.8
C32 C31 H31A 109.8
O31 C31 H31B 109.8
C32 C31 H31B 109.8
H31A C31 H31B 108.3
C34 C32 C31 107.4(7)
C34 C32 N31 110.2(6)
C31 C32 N31 113.0(7)
C34 C32 C33 112.2(8)
C31 C32 C33 104.1(7)
N31 C32 C33 109.8(6)
C32 C33 H33A 109.5
C32 C33 H33B 109.5
H33A C33 H33B 109.5
C32 C33 H33C 109.5
H33A C33 H33C 109.5
H33B C33 H33C 109.5
C32 C34 H34A 109.5
C32 C34 H34B 109.5
H34A C34 H34B 109.5
C32 C34 H34C 109.5
H34A C34 H34C 109.5
H34B C34 H34C 109.5
N31 C35 H35A 109.5
N31 C35 H35B 109.5
H35A C35 H35B 109.5
N31 C35 H35C 109.5
H35A C35 H35C 109.5
H35B C35 H35C 109.5
N31 C36 H36A 109.5
N31 C36 H36B 109.5
H36A C36 H36B 109.5
N31 C36 H36C 109.5
H36A C36 H36C 109.5
H36B C36 H36C 109.5
N31 C37 H37A 109.5
N31 C37 H37B 109.5
H37A C37 H37B 109.5
N31 C37 H37C 109.5
H37A C37 H37C 109.5
H37B C37 H37C 109.5
C37 N31 C35 105.4(7)
C37 N31 C36 105.6(7)
C35 N31 C36 106.4(7)
C37 N31 C32 112.8(6)
C35 N31 C32 113.0(6)
C36 N31 C32 113.1(6)
O131 C131 C132 109.5(7)
O131 C131 H13A 109.8
C132 C131 H13A 109.8
O131 C131 H13B 109.8
C132 C131 H13B 109.8
H13A C131 H13B 108.2
C133 C132 C131 107.6(7)
C133 C132 C134 112.7(8)
C131 C132 C134 107.6(7)
C133 C132 N131 107.9(6)
C131 C132 N131 111.7(8)
C134 C132 N131 109.4(7)
C132 C133 H13C 109.5
C132 C133 H13D 109.5
H13C C133 H13D 109.5
C132 C133 H13E 109.5
H13C C133 H13E 109.5
H13D C133 H13E 109.5
C132 C134 H13F 109.5
C132 C134 H13G 109.5
H13F C134 H13G 109.5
C132 C134 H13H 109.5
H13F C134 H13H 109.5
H13G C134 H13H 109.5
N131 C135 H13I 109.5
N131 C135 H13J 109.5
H13I C135 H13J 109.5
N131 C135 H13K 109.5
H13I C135 H13K 109.5
H13J C135 H13K 109.5
N131 C136 H13L 109.5
N131 C136 H13M 109.5
H13L C136 H13M 109.5
N131 C136 H13N 109.5
H13L C136 H13N 109.5
H13M C136 H13N 109.5
N131 C137 H13O 109.5
N131 C137 H13P 109.5
H13O C137 H13P 109.5
N131 C137 H13Q 109.5
H13O C137 H13Q 109.5
H13P C137 H13Q 109.5
C136 N131 C135 106.7(8)
C136 N131 C137 107.8(7)
C135 N131 C137 106.1(8)
C136 N131 C132 112.0(7)
C135 N131 C132 112.8(6)
C137 N131 C132 111.1(7)
C131 O131 H131 109.5
O231 C231 C232 108.2(11)
O231 C231 H23D 110.1
C232 C231 H23D 110.1
O231 C231 H23E 110.1
C232 C231 H23E 110.1
H23D C231 H23E 108.4
C234 C232 C233 112.8(11)
C234 C232 C231 108.7(10)
C233 C232 C231 105.1(9)
C234 C232 N231 109.9(9)
C233 C232 N231 109.3(9)
C231 C232 N231 111.0(10)
C232 C233 H23F 109.5
C232 C233 H23G 109.5
H23F C233 H23G 109.5
C232 C233 H23H 109.5
H23F C233 H23H 109.5
H23G C233 H23H 109.5
C232 C234 H23I 109.5
C232 C234 H23J 109.5
H23I C234 H23J 109.5
C232 C234 H23K 109.5
H23I C234 H23K 109.5
H23J C234 H23K 109.5
N231 C235 H23L 109.5
N231 C235 H23M 109.5
H23L C235 H23M 109.5
N231 C235 H23N 109.5
H23L C235 H23N 109.5
H23M C235 H23N 109.5
N231 C236 H23O 109.5
N231 C236 H23P 109.5
H23O C236 H23P 109.5
N231 C236 H23Q 109.5
H23O C236 H23Q 109.5
H23P C236 H23Q 109.5
N231 C237 H23R 109.5
N231 C237 H23S 109.5
H23R C237 H23S 109.5
N231 C237 H23T 109.5
H23R C237 H23T 109.5
H23S C237 H23T 109.5
C237 N231 C236 107.6(10)
C237 N231 C235 106.2(10)
C236 N231 C235 106.0(10)
C237 N231 C232 111.4(10)
C236 N231 C232 111.8(9)
C235 N231 C232 113.5(9)

loop_
_geom_bond_atom_site_label_1
_geom_bond_atom_site_label_2
_geom_bond_distance
B1 O6 1.452(4)
B1 O4 1.462(4)
B1 O3 1.478(4)
B1 O1 1.489(4)
B2 O1 1.353(4)
B2 O7 1.360(4)
B2 O2 1.384(4)
B3 O3 1.346(4)
B3 O8 1.367(4)
B3 O2 1.377(4)
B4 O9 1.356(4)
B4 O4 1.362(4)
B4 O5 1.379(4)
B5 O6 1.350(4)
B5 O10 1.357(4)
B5 O5 1.380(4)
O7 H7 0.8400
O8 H8 0.8400
O9 H9 0.8400
O10 H10 0.8400
B11 O14 1.452(4)
B11 O16 1.464(4)
B11 O13 1.483(4)
B11 O11 1.487(4)
B12 O11 1.348(4)
B12 O17 1.363(4)
B12 O12 1.379(4)
B13 O13 1.354(4)
B13 O18 1.355(4)
B13 O12 1.380(4)
B14 O14 1.346(4)
B14 O19 1.362(4)
B14 O15 1.381(4)
B15 O16 1.359(4)
B15 O20 1.359(4)
B15 O15 1.373(4)
O17 H17 0.8400
O18 H18 0.8400
O19 H19A 0.8400
O19 H19B 0.8400
O20 H20 0.8400
C21 O21 1.423(7)
C21 C22 1.530(8)
C21 H21A 0.9900
C21 H21B 0.9900
C22 C24 1.532(7)
C22 C23 1.537(7)
C22 N21 1.553(6)
C23 H23A 0.9800
C23 H23B 0.9800
C23 H23C 0.9800
C24 H24A 0.9800
C24 H24B 0.9800
C24 H24C 0.9800
C25 N21 1.515(7)
C25 H25A 0.9800
C25 H25B 0.9800
C25 H25C 0.9800
C26 N21 1.507(7)
C26 H26A 0.9800
C26 H26B 0.9800
C26 H26C 0.9800
C27 N21 1.505(6)
C27 H27A 0.9800
C27 H27B 0.9800
C27 H27C 0.9800
O21 H21 0.8400
C121 O121 1.416(9)
C121 C122 1.537(10)
C121 H12A 0.9900
C121 H12B 0.9900
C122 C124 1.531(8)
C122 C123 1.538(7)
C122 N121 1.553(7)
C123 H12C 0.9800
C123 H12D 0.9800
C123 H12E 0.9800
C124 H12F 0.9800
C124 H12G 0.9800
C124 H12H 0.9800
C125 N121 1.510(7)
C125 H12I 0.9800
C125 H12J 0.9800
C125 H12K 0.9800
C126 N121 1.513(7)
C126 H12L 0.9800
C126 H12M 0.9800
C126 H12N 0.9800
C127 N121 1.502(7)
C127 H12O 0.9800
C127 H12P 0.9800
C127 H12Q 0.9800
O121 H121 0.8400
C31 O31 1.413(8)
C31 C32 1.542(9)
C31 H31A 0.9900
C31 H31B 0.9900
C32 C34 1.537(7)
C32 N31 1.550(7)
C32 C33 1.548(7)
C33 H33A 0.9800
C33 H33B 0.9800
C33 H33C 0.9800
C34 H34A 0.9800
C34 H34B 0.9800
C34 H34C 0.9800
C35 N31 1.512(7)
C35 H35A 0.9800
C35 H35B 0.9800
C35 H35C 0.9800
C36 N31 1.511(7)
C36 H36A 0.9800
C36 H36B 0.9800
C36 H36C 0.9800
C37 N31 1.508(7)
C37 H37A 0.9800
C37 H37B 0.9800
C37 H37C 0.9800
O31 H31 0.8400
C131 O131 1.430(9)
C131 C132 1.529(10)
C131 H13A 0.9900
C131 H13B 0.9900
C132 C133 1.531(7)
C132 C134 1.541(7)
C132 N131 1.555(7)
C133 H13C 0.9800
C133 H13D 0.9800
C133 H13E 0.9800
C134 H13F 0.9800
C134 H13G 0.9800
C134 H13H 0.9800
C135 N131 1.510(7)
C135 H13I 0.9800
C135 H13J 0.9800
C135 H13K 0.9800
C136 N131 1.506(7)
C136 H13L 0.9800
C136 H13M 0.9800
C136 H13N 0.9800
C137 N131 1.509(7)
C137 H13O 0.9800
C137 H13P 0.9800
C137 H13Q 0.9800
O131 H131 0.8400
C231 O231 1.423(10)
C231 C232 1.539(10)
C231 H23D 0.9900
C231 H23E 0.9900
C232 C234 1.537(8)
C232 C233 1.535(8)
C232 N231 1.553(8)
C233 H23F 0.9800
C233 H23G 0.9800
C233 H23H 0.9800
C234 H23I 0.9800
C234 H23J 0.9800
C234 H23K 0.9800
C235 N231 1.513(8)
C235 H23L 0.9800
C235 H23M 0.9800
C235 H23N 0.9800
C236 N231 1.514(7)
C236 H23O 0.9800
C236 H23P 0.9800
C236 H23Q 0.9800
C237 N231 1.508(8)
C237 H23R 0.9800
C237 H23S 0.9800
C237 H23T 0.9800
O231 H231 0.8400

loop_
_geom_hbond_atom_site_label_D
_geom_hbond_atom_site_label_H
_geom_hbond_atom_site_label_A
_geom_hbond_distance_DH
_geom_hbond_distance_HA
_geom_hbond_distance_DA
_geom_hbond_angle_DHA
_geom_hbond_site_symmetry_A
O7 H7 O11 0.84 1.92 2.751(3) 172.6 1_655
O8 H8 O13 0.84 1.84 2.668(3) 167.4 .
O9 H9 O4 0.84 1.93 2.754(3) 165.2 3_665
O10 H10 O8 0.84 1.89 2.708(3) 162.9 2_655
O17 H17 O1 0.84 1.88 2.709(3) 170.3 1_455
O18 H18 O3 0.84 1.90 2.728(3) 170.8 .
O19 H19A O19 0.84 2.11 2.735(6) 131.3 3
O19 H19B O131 0.84 1.70 2.522(8) 165.4 1_545
O20 H20 O17 0.84 1.96 2.789(3) 170.9 2_545
O21 H21 O10 0.84 1.78 2.599(6) 164.2 2_655
O121 H121 O16 0.84 1.76 2.567(7) 160.6 2_655
O31 H31 O6 0.84 1.82 2.655(8) 170.2 2_655
O131 H131 O121 0.84 1.74 2.570(11) 170.4 1_455
O231 H231 O1 0.84 1.97 2.58(2) 128.0 3_665
